data_1505213
loop_
_publ_author_name
'Babu, N. Jagadeesh'
'Reddy, L. Sreenivas'
'Nangia, Ashwini'

_publ_section_title
;
 Amide&#x2212;N-Oxide Heterosynthon and Amide Dimer Homosynthon in
 Cocrystals of Carboxamide Drugs and PyridineN-Oxides
;
_journal_issue 3
_journal_name_full 'Molecular Pharmaceutics'
_journal_page_first 417
_journal_paper_doi 10.1021/mp070014c
_journal_volume 4
_journal_year 2007
_chemical_formula_moiety 'C15 H12 N2 O, C8 H6 N2 O2'
_chemical_formula_sum 'C23 H18 N4 O3'
_chemical_formula_weight 398.41
_chemical_name_systematic
; 
 1:0.5 cocrystal of Carbamazepine and Quinoxaline-N,N'-dioxide
;
_space_group_IT_number 2
_symmetry_cell_setting triclinic
_symmetry_space_group_name_Hall '-P 1'
_symmetry_space_group_name_H-M 'P -1'
_atom_sites_solution_hydrogens geom
_atom_sites_solution_primary direct
_atom_sites_solution_secondary difmap
_audit_creation_method SHELXL-97
_cell_angle_alpha 100.250(5)
_cell_angle_beta 102.463(5)
_cell_angle_gamma 109.079(5)
_cell_formula_units_Z 2
_cell_length_a 7.284(2)
_cell_length_b 10.688(4)
_cell_length_c 14.132(5)
_cell_measurement_reflns_used 3972
_cell_measurement_temperature 293(2)
_cell_measurement_theta_max 25.92
_cell_measurement_theta_min 2.24
_cell_volume 977.8(6)
_computing_cell_refinement 'Bruker SMART'
_computing_data_collection 'Bruker SMART'
_computing_data_reduction 'Bruker SAINT'
_computing_molecular_graphics 'Bruker SHELXTL'
_computing_publication_material 'Bruker SHELXTL'
_computing_structure_refinement 'SHELXL-97 (Sheldrick, 1997)'
_computing_structure_solution 'SHELXS-97 (Sheldrick, 1990)'
_diffrn_ambient_temperature 293(2)
_diffrn_measured_fraction_theta_full 0.987
_diffrn_measured_fraction_theta_max 0.987
_diffrn_measurement_device_type 'CCD area detector'
_diffrn_measurement_method 'phi and omega scans'
_diffrn_radiation_monochromator graphite
_diffrn_radiation_source 'fine-focus sealed tube'
_diffrn_radiation_type MoK\a
_diffrn_radiation_wavelength 0.71073
_diffrn_reflns_av_R_equivalents 0.0298
_diffrn_reflns_av_sigmaI/netI 0.0369
_diffrn_reflns_limit_h_max 8
_diffrn_reflns_limit_h_min -9
_diffrn_reflns_limit_k_max 13
_diffrn_reflns_limit_k_min -13
_diffrn_reflns_limit_l_max 17
_diffrn_reflns_limit_l_min -17
_diffrn_reflns_number 9904
_diffrn_reflns_theta_full 26.06
_diffrn_reflns_theta_max 26.06
_diffrn_reflns_theta_min 1.53
_exptl_absorpt_coefficient_mu 0.092
_exptl_absorpt_correction_T_max 0.9818
_exptl_absorpt_correction_T_min 0.9605
_exptl_absorpt_correction_type multi-scan
_exptl_absorpt_process_details 'Bruker AXS SADABS program'
_exptl_crystal_colour yellow
_exptl_crystal_density_diffrn 1.353
_exptl_crystal_density_method 'not measured'
_exptl_crystal_description block
_exptl_crystal_F_000 416
_exptl_crystal_size_max 0.44
_exptl_crystal_size_mid 0.22
_exptl_crystal_size_min 0.20
_refine_diff_density_max 0.195
_refine_diff_density_min -0.180
_refine_diff_density_rms 0.036
_refine_ls_extinction_method none
_refine_ls_goodness_of_fit_ref 1.061
_refine_ls_hydrogen_treatment mixed
_refine_ls_matrix_type full
_refine_ls_number_parameters 279
_refine_ls_number_reflns 3808
_refine_ls_number_restraints 0
_refine_ls_restrained_S_all 1.061
_refine_ls_R_factor_all 0.0798
_refine_ls_R_factor_gt 0.0548
_refine_ls_shift/su_max 0.001
_refine_ls_shift/su_mean 0.000
_refine_ls_structure_factor_coef Fsqd
_refine_ls_weighting_details 'calc w=1/[\s^2^(Fo^2^)+(0.0570P)^2^+0.1534P] where P=(Fo^2^+2Fc^2^)/3'
_refine_ls_weighting_scheme calc
_refine_ls_wR_factor_gt 0.1189
_refine_ls_wR_factor_ref 0.1295
_reflns_number_gt 2757
_reflns_number_total 3808
_reflns_threshold_expression >2sigma(I)
_cod_data_source_file mp070014csi20070123_112538.cif
_cod_data_source_block an633_m
_cod_depositor_comments
;
The following automatic conversions were performed:

'_symmetry_cell_setting' value 'Triclinic' changed to 'triclinic'
according to /home/saulius/struct/CIF-dictionaries/cif_core.dic
dictionary named 'cif_core.dic' version 2.4.1 from 2010-06-29.

Automatic conversion script
Id: cif_fix_values 1715 2011-07-08 13:25:40Z adriana 
;
_cod_original_cell_volume 977.9(6)
_cod_original_sg_symbol_H-M 'P-1   '
_cod_database_code 1505213

loop_
_symmetry_equiv_pos_as_xyz
'x, y, z'
'-x, -y, -z'

loop_
_atom_site_label
_atom_site_type_symbol
_atom_site_fract_x
_atom_site_fract_y
_atom_site_fract_z
_atom_site_U_iso_or_equiv
_atom_site_adp_type
_atom_site_occupancy
_atom_site_symmetry_multiplicity
_atom_site_calc_flag
_atom_site_refinement_flags
O1 O 0.24632(19) -0.05167(13) 0.42611(9) 0.0448(4) Uani 1 1 d .
N2 N 0.1701(2) 0.09821(15) 0.34597(11) 0.0405(4) Uani 1 1 d .
N4 N 0.9686(3) 0.57703(17) 0.20010(13) 0.0501(5) Uani 1 1 d .
C23 C 0.8165(3) 0.3637(2) 0.24099(14) 0.0412(5) Uani 1 1 d .
N1 N 0.4976(3) 0.14960(19) 0.44309(14) 0.0484(5) Uani 1 1 d .
N3 N 0.8537(2) 0.43755(18) 0.33971(12) 0.0498(5) Uani 1 1 d .
C1 C 0.3054(3) 0.06032(19) 0.40627(13) 0.0354(4) Uani 1 1 d .
C15 C -0.0349(3) 0.00032(19) 0.29901(14) 0.0391(5) Uani 1 1 d .
C10 C -0.0918(3) -0.07099(19) 0.19797(14) 0.0413(5) Uani 1 1 d .
O3 O 0.8020(2) 0.37219(18) 0.40467(11) 0.0754(5) Uani 1 1 d .
C2 C 0.2306(3) 0.2206(2) 0.31310(15) 0.0434(5) Uani 1 1 d .
O4 O 1.0265(3) 0.64131(17) 0.13633(13) 0.0765(5) Uani 1 1 d .
C18 C 0.8718(3) 0.43414(19) 0.17066(14) 0.0407(5) Uani 1 1 d .
C17 C 1.0002(3) 0.6429(2) 0.29510(16) 0.0548(6) Uani 1 1 d .
H17 H 1.0619 0.7383 0.3155 0.066 Uiso 1 1 calc R
C14 C -0.1699(3) -0.0222(2) 0.35487(16) 0.0507(5) Uani 1 1 d .
H14 H -0.1291 0.0265 0.4222 0.061 Uiso 1 1 calc R
C11 C -0.2894(3) -0.1696(2) 0.15638(17) 0.0532(6) Uani 1 1 d .
H11 H -0.3301 -0.2217 0.0900 0.064 Uiso 1 1 calc R
C22 C 0.7255(3) 0.2202(2) 0.21173(18) 0.0545(6) Uani 1 1 d .
H22 H 0.6892 0.1722 0.2580 0.065 Uiso 1 1 calc R
C16 C 0.9440(3) 0.5734(2) 0.36389(16) 0.0548(6) Uani 1 1 d .
H16 H 0.9702 0.6234 0.4296 0.066 Uiso 1 1 calc R
C19 C 0.8328(3) 0.3612(2) 0.07131(16) 0.0518(5) Uani 1 1 d .
H19 H 0.8683 0.4075 0.0241 0.062 Uiso 1 1 calc R
C9 C 0.0407(3) -0.0412(2) 0.13485(15) 0.0513(5) Uani 1 1 d .
H9 H 0.0258 -0.1151 0.0836 0.062 Uiso 1 1 calc R
C8 C 0.1815(3) 0.0798(2) 0.14169(16) 0.0555(6) Uani 1 1 d .
H8 H 0.2495 0.0803 0.0930 0.067 Uiso 1 1 calc R
C12 C -0.4245(3) -0.1909(2) 0.21174(19) 0.0598(6) Uani 1 1 d .
H12 H -0.5565 -0.2554 0.1822 0.072 Uiso 1 1 calc R
C20 C 0.7423(3) 0.2215(2) 0.04447(18) 0.0595(6) Uani 1 1 d .
H20 H 0.7147 0.1725 -0.0217 0.071 Uiso 1 1 calc R
C21 C 0.6907(3) 0.1514(2) 0.11446(19) 0.0612(7) Uani 1 1 d .
H21 H 0.6313 0.0559 0.0948 0.073 Uiso 1 1 calc R
C13 C -0.3657(3) -0.1173(2) 0.31069(19) 0.0605(6) Uani 1 1 d .
H13 H -0.4580 -0.1317 0.3479 0.073 Uiso 1 1 calc R
C7 C 0.2429(3) 0.2109(2) 0.21517(16) 0.0480(5) Uani 1 1 d .
C3 C 0.2809(3) 0.3469(2) 0.37976(18) 0.0576(6) Uani 1 1 d .
H3 H 0.2662 0.3514 0.4439 0.069 Uiso 1 1 calc R
C6 C 0.3169(4) 0.3340(3) 0.1890(2) 0.0699(7) Uani 1 1 d .
H6 H 0.3291 0.3308 0.1245 0.084 Uiso 1 1 calc R
C5 C 0.3717(4) 0.4585(3) 0.2552(3) 0.0849(10) Uani 1 1 d .
H5 H 0.4220 0.5387 0.2359 0.102 Uiso 1 1 calc R
C4 C 0.3530(4) 0.4661(2) 0.3507(2) 0.0750(8) Uani 1 1 d .
H4 H 0.3886 0.5511 0.3955 0.090 Uiso 1 1 calc R
H1A H 0.581(3) 0.121(2) 0.4801(16) 0.052(6) Uiso 1 1 d .
H1B H 0.545(3) 0.224(2) 0.4201(16) 0.058(7) Uiso 1 1 d .

loop_
_atom_site_aniso_label
_atom_site_aniso_U_11
_atom_site_aniso_U_22
_atom_site_aniso_U_33
_atom_site_aniso_U_23
_atom_site_aniso_U_13
_atom_site_aniso_U_12
O1 0.0432(8) 0.0413(8) 0.0476(8) 0.0194(6) 0.0079(6) 0.0127(6)
N2 0.0349(9) 0.0396(9) 0.0443(9) 0.0169(7) 0.0053(7) 0.0119(7)
N4 0.0578(11) 0.0418(10) 0.0519(11) 0.0177(9) 0.0224(9) 0.0137(8)
C23 0.0321(10) 0.0440(11) 0.0459(11) 0.0168(9) 0.0057(8) 0.0136(9)
N1 0.0377(10) 0.0449(11) 0.0586(11) 0.0246(9) 0.0025(8) 0.0123(9)
N3 0.0428(10) 0.0554(11) 0.0442(10) 0.0193(9) 0.0097(8) 0.0088(8)
C1 0.0379(11) 0.0375(11) 0.0318(9) 0.0093(8) 0.0108(8) 0.0152(9)
C15 0.0369(11) 0.0370(10) 0.0457(11) 0.0182(9) 0.0087(8) 0.0155(8)
C10 0.0429(11) 0.0387(11) 0.0439(11) 0.0131(9) 0.0105(9) 0.0180(9)
O3 0.0675(11) 0.0876(12) 0.0537(9) 0.0370(9) 0.0147(8) 0.0004(9)
C2 0.0332(10) 0.0403(11) 0.0543(12) 0.0182(10) 0.0042(9) 0.0139(9)
O4 0.1026(14) 0.0582(10) 0.0719(11) 0.0330(9) 0.0419(10) 0.0161(9)
C18 0.0370(11) 0.0376(11) 0.0471(11) 0.0122(9) 0.0120(9) 0.0134(9)
C17 0.0623(15) 0.0387(12) 0.0555(13) 0.0069(10) 0.0176(11) 0.0120(10)
C14 0.0503(13) 0.0578(14) 0.0498(12) 0.0220(10) 0.0193(10) 0.0209(11)
C11 0.0525(13) 0.0433(12) 0.0507(12) 0.0106(10) 0.0029(10) 0.0107(10)
C22 0.0411(12) 0.0463(13) 0.0713(15) 0.0262(12) 0.0050(10) 0.0127(10)
C16 0.0544(13) 0.0532(14) 0.0449(12) 0.0043(10) 0.0125(10) 0.0115(11)
C19 0.0516(13) 0.0556(14) 0.0487(12) 0.0130(11) 0.0154(10) 0.0209(11)
C9 0.0538(13) 0.0577(14) 0.0445(12) 0.0080(10) 0.0167(10) 0.0257(11)
C8 0.0497(13) 0.0749(17) 0.0504(13) 0.0255(12) 0.0232(10) 0.0245(12)
C12 0.0417(12) 0.0510(14) 0.0757(17) 0.0280(12) 0.0054(11) 0.0055(10)
C20 0.0528(14) 0.0576(15) 0.0576(14) -0.0020(12) 0.0051(11) 0.0242(12)
C21 0.0476(13) 0.0376(12) 0.0820(18) 0.0040(12) -0.0029(12) 0.0160(10)
C13 0.0443(13) 0.0690(16) 0.0768(17) 0.0362(13) 0.0264(12) 0.0183(12)
C7 0.0368(11) 0.0529(13) 0.0587(13) 0.0278(11) 0.0113(9) 0.0176(10)
C3 0.0486(13) 0.0489(13) 0.0659(14) 0.0102(11) 0.0001(11) 0.0201(11)
C6 0.0535(14) 0.0708(18) 0.0897(18) 0.0505(16) 0.0172(13) 0.0165(13)
C5 0.0556(16) 0.0546(17) 0.135(3) 0.0536(19) 0.0026(16) 0.0101(13)
C4 0.0573(16) 0.0402(14) 0.109(2) 0.0146(14) -0.0074(15) 0.0179(11)

loop_
_atom_type_symbol
_atom_type_description
_atom_type_scat_dispersion_real
_atom_type_scat_dispersion_imag
_atom_type_scat_source
C C 0.0033 0.0016 'International Tables Vol C Tables 4.2.6.8 and 6.1.1.4'
H H 0.0000 0.0000 'International Tables Vol C Tables 4.2.6.8 and 6.1.1.4'
N N 0.0061 0.0033 'International Tables Vol C Tables 4.2.6.8 and 6.1.1.4'
O O 0.0106 0.0060 'International Tables Vol C Tables 4.2.6.8 and 6.1.1.4'

loop_
_geom_angle_atom_site_label_1
_geom_angle_atom_site_label_2
_geom_angle_atom_site_label_3
_geom_angle
C1 N2 C2 122.93(15)
C1 N2 C15 118.69(15)
C2 N2 C15 117.43(14)
O4 N4 C17 121.90(18)
O4 N4 C18 119.94(17)
C17 N4 C18 118.15(17)
N3 C23 C22 120.78(18)
N3 C23 C18 119.56(18)
C22 C23 C18 119.66(19)
C1 N1 H1A 114.9(13)
C1 N1 H1B 122.3(14)
H1A N1 H1B 121.2(19)
O3 N3 C16 122.24(18)
O3 N3 C23 119.49(17)
C16 N3 C23 118.26(17)
O1 C1 N1 122.65(17)
O1 C1 N2 120.01(16)
N1 C1 N2 117.32(17)
C14 C15 C10 121.41(18)
C14 C15 N2 119.49(18)
C10 C15 N2 119.10(17)
C15 C10 C11 117.33(19)
C15 C10 C9 122.75(18)
C11 C10 C9 119.82(19)
C3 C2 C7 121.11(19)
C3 C2 N2 119.54(19)
C7 C2 N2 119.33(18)
N4 C18 C19 119.99(18)
N4 C18 C23 119.99(18)
C19 C18 C23 120.02(19)
N4 C17 C16 121.7(2)
N4 C17 H17 119.1
C16 C17 H17 119.1
C15 C14 C13 119.8(2)
C15 C14 H14 120.1
C13 C14 H14 120.1
C12 C11 C10 121.2(2)
C12 C11 H11 119.4
C10 C11 H11 119.4
C21 C22 C23 119.2(2)
C21 C22 H22 120.4
C23 C22 H22 120.4
N3 C16 C17 122.3(2)
N3 C16 H16 118.8
C17 C16 H16 118.8
C20 C19 C18 119.2(2)
C20 C19 H19 120.4
C18 C19 H19 120.4
C8 C9 C10 127.5(2)
C8 C9 H9 116.2
C10 C9 H9 116.2
C9 C8 C7 128.6(2)
C9 C8 H8 115.7
C7 C8 H8 115.7
C11 C12 C13 120.3(2)
C11 C12 H12 119.9
C13 C12 H12 119.9
C19 C20 C21 120.9(2)
C19 C20 H20 119.6
C21 C20 H20 119.6
C22 C21 C20 121.1(2)
C22 C21 H21 119.5
C20 C21 H21 119.5
C12 C13 C14 120.0(2)
C12 C13 H13 120.0
C14 C13 H13 120.0
C2 C7 C6 117.1(2)
C2 C7 C8 122.57(18)
C6 C7 C8 120.3(2)
C4 C3 C2 119.8(2)
C4 C3 H3 120.1
C2 C3 H3 120.1
C5 C6 C7 121.8(3)
C5 C6 H6 119.1
C7 C6 H6 119.1
C6 C5 C4 120.2(2)
C6 C5 H5 119.9
C4 C5 H5 119.9
C5 C4 C3 119.8(3)
C5 C4 H4 120.1
C3 C4 H4 120.1

loop_
_geom_bond_atom_site_label_1
_geom_bond_atom_site_label_2
_geom_bond_distance
O1 C1 1.237(2)
N2 C1 1.372(2)
N2 C2 1.431(2)
N2 C15 1.438(2)
N4 O4 1.287(2)
N4 C17 1.333(3)
N4 C18 1.395(2)
C23 N3 1.396(3)
C23 C22 1.398(3)
C23 C18 1.400(3)
N1 C1 1.333(2)
N1 H1A 0.88(2)
N1 H1B 0.90(2)
N3 O3 1.295(2)
N3 C16 1.326(3)
C15 C14 1.377(3)
C15 C10 1.394(3)
C10 C11 1.397(3)
C10 C9 1.449(3)
C2 C3 1.385(3)
C2 C7 1.394(3)
C18 C19 1.398(3)
C17 C16 1.377(3)
C17 H17 0.9300
C14 C13 1.378(3)
C14 H14 0.9300
C11 C12 1.372(3)
C11 H11 0.9300
C22 C21 1.365(3)
C22 H22 0.9300
C16 H16 0.9300
C19 C20 1.363(3)
C19 H19 0.9300
C9 C8 1.334(3)
C9 H9 0.9300
C8 C7 1.454(3)
C8 H8 0.9300
C12 C13 1.374(3)
C12 H12 0.9300
C20 C21 1.386(3)
C20 H20 0.9300
C21 H21 0.9300
C13 H13 0.9300
C7 C6 1.398(3)
C3 C4 1.382(3)
C3 H3 0.9300
C6 C5 1.362(4)
C6 H6 0.9300
C5 C4 1.376(4)
C5 H5 0.9300
C4 H4 0.9300
